data_4127587
loop_
_publ_author_name
'Allen, Jamie R.'
'Bahamonde, Ana'
'Furukawa, Yukino'
'Sigman, Matthew S.'

_publ_section_title
;
 Enantioselective N-Alkylation of Indoles via an Intermolecular
 Aza-Wacker-Type Reaction.
;
_journal_issue 22
_journal_name_full 'Journal of the American Chemical Society'
_journal_page_first 8670
_journal_page_last 8674
_journal_paper_doi 10.1021/jacs.9b01476
_journal_volume 141
_journal_year 2019
_chemical_formula_sum 'C17 H15 Br2 N O'
_chemical_formula_weight 409.12
_space_group_crystal_system monoclinic
_space_group_IT_number 4
_space_group_name_Hall 'P 2yb'
_space_group_name_H-M_alt 'P 1 21 1'
_symmetry_space_group_name_Hall 'P 2yb'
_symmetry_space_group_name_H-M 'P 1 21 1'
_atom_sites_solution_hydrogens geom
_audit_creation_method SHELXL-2017/1
_cell_angle_alpha 90
_cell_angle_beta 103.0460(10)
_cell_angle_gamma 90
_cell_formula_units_Z 4
_cell_length_a 6.6020(2)
_cell_length_b 21.2549(6)
_cell_length_c 11.3873(3)
_cell_measurement_temperature 103(2)
_cell_volume 1556.68(8)
_computing_structure_refinement 'SHELXL-2017/1 (Sheldrick, 2017)'
_computing_structure_solution 'SHELXT 2014/5 (Sheldrick, 2014)'
_diffrn_ambient_temperature 103(2)
_diffrn_measured_fraction_theta_full 0.999
_diffrn_measured_fraction_theta_max 1.000
_diffrn_radiation_type MoK\a
_diffrn_radiation_wavelength 0.71073
_diffrn_reflns_av_R_equivalents 0.0322
_diffrn_reflns_av_unetI/netI 0.0361
_diffrn_reflns_Laue_measured_fraction_full 0.999
_diffrn_reflns_Laue_measured_fraction_max 1.000
_diffrn_reflns_limit_h_max 10
_diffrn_reflns_limit_h_min -10
_diffrn_reflns_limit_k_max 34
_diffrn_reflns_limit_k_min -34
_diffrn_reflns_limit_l_max 18
_diffrn_reflns_limit_l_min -18
_diffrn_reflns_number 63383
_diffrn_reflns_point_group_measured_fraction_full 0.999
_diffrn_reflns_point_group_measured_fraction_max 1.000
_diffrn_reflns_theta_full 25.242
_diffrn_reflns_theta_max 35.632
_diffrn_reflns_theta_min 2.654
_exptl_absorpt_coefficient_mu 5.205
_exptl_crystal_density_diffrn 1.746
_exptl_crystal_F_000 808
_exptl_crystal_size_max 0.220
_exptl_crystal_size_mid 0.125
_exptl_crystal_size_min 0.120
_refine_diff_density_max 1.071
_refine_diff_density_min -0.618
_refine_diff_density_rms 0.085
_refine_ls_abs_structure_details
;
 Refined as an inversion twin.
;
_refine_ls_abs_structure_Flack 0.030(8)
_refine_ls_extinction_method none
_refine_ls_goodness_of_fit_ref 1.039
_refine_ls_hydrogen_treatment constr
_refine_ls_matrix_type full
_refine_ls_number_parameters 401
_refine_ls_number_reflns 14346
_refine_ls_number_restraints 3
_refine_ls_restrained_S_all 1.039
_refine_ls_R_factor_all 0.0422
_refine_ls_R_factor_gt 0.0298
_refine_ls_shift/su_max 0.001
_refine_ls_shift/su_mean 0.000
_refine_ls_structure_factor_coef Fsqd
_refine_ls_weighting_details 'w=1/[\s^2^(Fo^2^)+(0.0290P)^2^+0.2018P] where P=(Fo^2^+2Fc^2^)/3'
_refine_ls_weighting_scheme calc
_refine_ls_wR_factor_gt 0.0615
_refine_ls_wR_factor_ref 0.0643
_reflns_Friedel_coverage 0.958
_reflns_Friedel_fraction_full 0.999
_reflns_Friedel_fraction_max 1.000
_reflns_number_gt 11955
_reflns_number_total 14346
_reflns_threshold_expression 'I > 2\s(I)'
_cod_data_source_file ja9b01476_si_001.cif
_cod_data_source_block 20181204MS_0m_b
_cod_database_code 4127587
_shelx_shelxl_version_number 2017/1
_shelx_space_group_comment
;
The symmetry employed for this shelxl refinement is uniquely defined
by the following loop, which should always be used as a source of
symmetry information in preference to the above space-group names.
They are only intended as comments.
;
_shelx_estimated_absorpt_t_min 0.394
_shelx_estimated_absorpt_t_max 0.574

loop_
_space_group_symop_operation_xyz
'x, y, z'
'-x, y+1/2, -z'

loop_
_atom_site_label
_atom_site_type_symbol
_atom_site_fract_x
_atom_site_fract_y
_atom_site_fract_z
_atom_site_U_iso_or_equiv
_atom_site_adp_type
_atom_site_occupancy
_atom_site_site_symmetry_order
_atom_site_calc_flag
_atom_site_refinement_flags_posn
_atom_site_refinement_flags_adp
_atom_site_refinement_flags_occupancy
_atom_site_disorder_assembly
_atom_site_disorder_group
Br1 Br 0.29269(5) 0.79598(2) 0.43899(3) 0.02407(7) Uani 1 1 d . . . . .
Br2 Br 1.32417(5) 0.61429(2) 0.22369(3) 0.02394(7) Uani 1 1 d . . . . .
N1 N 0.9167(4) 0.59589(11) 0.6447(2) 0.0139(4) Uani 1 1 d . . . . .
C1 C 1.0288(4) 0.59329(13) 0.5553(3) 0.0131(5) Uani 1 1 d . . . . .
C2 C 1.1954(4) 0.55485(15) 0.5463(3) 0.0162(5) Uani 1 1 d . . . . .
H2 H 1.249504 0.524728 0.606886 0.019 Uiso 1 1 calc R U . . .
C3 C 1.2797(4) 0.56190(16) 0.4461(3) 0.0178(6) Uani 1 1 d . . . . .
H3 H 1.392240 0.535945 0.437002 0.021 Uiso 1 1 calc R U . . .
C4 C 1.2004(4) 0.60679(16) 0.3587(3) 0.0173(5) Uani 1 1 d . . . . .
C5 C 1.0356(4) 0.64541(14) 0.3654(3) 0.0150(5) Uani 1 1 d . . . . .
H5 H 0.983935 0.675618 0.304485 0.018 Uiso 1 1 calc R U . . .
C6 C 0.9479(4) 0.63830(13) 0.4652(3) 0.0137(5) Uani 1 1 d . . . . .
C7 C 0.7773(4) 0.66830(13) 0.5015(3) 0.0134(5) Uani 1 1 d . . . . .
C8 C 0.6376(4) 0.71536(14) 0.4473(3) 0.0157(5) Uani 1 1 d . . . . .
H8 H 0.647076 0.734427 0.373291 0.019 Uiso 1 1 calc R U . . .
C9 C 0.4855(4) 0.73254(13) 0.5071(3) 0.0158(5) Uani 1 1 d . . . . .
C10 C 0.4673(4) 0.70541(15) 0.6146(3) 0.0160(5) Uani 1 1 d . . . . .
H10 H 0.358757 0.718476 0.651511 0.019 Uiso 1 1 calc R U . . .
C11 C 0.6058(4) 0.65929(14) 0.6693(3) 0.0145(5) Uani 1 1 d . . . . .
H11 H 0.594737 0.640853 0.743551 0.017 Uiso 1 1 calc R U . . .
C12 C 0.7613(4) 0.64089(13) 0.6119(3) 0.0137(5) Uani 1 1 d . . . . .
C14 C 0.9464(4) 0.55379(15) 0.7486(3) 0.0158(5) Uani 1 1 d D . . . .
H14 H 1.073311 0.528236 0.747863 0.019 Uiso 1 1 calc R U . . .
C15 C 0.9911(5) 0.58990(16) 0.8665(3) 0.0210(6) Uani 1 1 d . . . . .
H15A H 0.863570 0.612997 0.872322 0.025 Uiso 1 1 calc R U . A 1
H15B H 1.020565 0.559107 0.933390 0.025 Uiso 1 1 calc R U . A 1
C16A C 1.163(2) 0.6348(6) 0.8845(9) 0.033(2) Uani 0.67(4) 1 d D . P B 1
H16A H 1.169647 0.666564 0.943946 0.040 Uiso 0.67(4) 1 calc R U P B 1
O1A O 1.2964(15) 0.6336(10) 0.8281(5) 0.049(4) Uani 0.67(4) 1 d D . P B 1
C16B C 1.215(3) 0.6184(12) 0.8886(14) 0.025(4) Uani 0.33(4) 1 d D . P B 2
H16B H 1.250955 0.651980 0.944549 0.031 Uiso 0.33(4) 1 calc R U P B 2
O1B O 1.344(3) 0.5993(17) 0.8374(12) 0.047(5) Uani 0.33(4) 1 d D . P B 2
C17 C 0.7667(5) 0.50745(15) 0.7373(3) 0.0218(6) Uani 1 1 d . . . . .
H17A H 0.637085 0.531020 0.736692 0.026 Uiso 1 1 calc R U . . .
H17B H 0.793632 0.479309 0.808416 0.026 Uiso 1 1 calc R U . . .
C18 C 0.7368(5) 0.46778(17) 0.6230(3) 0.0261(7) Uani 1 1 d . . . . .
H18A H 0.712127 0.495473 0.552433 0.039 Uiso 1 1 calc R U . . .
H18B H 0.617051 0.439814 0.617924 0.039 Uiso 1 1 calc R U . . .
H18C H 0.861863 0.442561 0.625359 0.039 Uiso 1 1 calc R U . . .
Br3 Br 1.30151(5) 0.37855(2) -0.28035(3) 0.02498(7) Uani 1 1 d . . . . .
Br4 Br 0.27526(5) 0.20342(2) -0.05687(3) 0.02456(7) Uani 1 1 d . . . . .
O2 O 0.6115(4) 0.53571(12) 0.0537(2) 0.0420(6) Uani 1 1 d . . . . .
N2 N 0.9032(4) 0.40382(11) 0.1424(2) 0.0131(4) Uani 1 1 d . . . . .
C19 C 0.7485(4) 0.35856(13) 0.1125(3) 0.0131(5) Uani 1 1 d . . . . .
C20 C 0.5942(4) 0.34011(15) 0.1724(3) 0.0173(6) Uani 1 1 d . . . . .
H20 H 0.585542 0.358736 0.246958 0.021 Uiso 1 1 calc R U . . .
C21 C 0.4557(4) 0.29425(16) 0.1201(3) 0.0173(5) Uani 1 1 d . . . . .
H21 H 0.349124 0.281265 0.158526 0.021 Uiso 1 1 calc R U . . .
C22 C 0.4703(4) 0.26653(14) 0.0106(3) 0.0181(6) Uani 1 1 d . . . . .
C23 C 0.6216(4) 0.28365(14) -0.0490(3) 0.0160(5) Uani 1 1 d . . . . .
H23 H 0.630078 0.264210 -0.122849 0.019 Uiso 1 1 calc R U . . .
C24 C 0.7613(4) 0.33015(14) 0.0022(3) 0.0135(5) Uani 1 1 d . . . . .
C25 C 0.9314(4) 0.36003(13) -0.0353(2) 0.0129(5) Uani 1 1 d . . . . .
C26 C 1.0149(4) 0.35175(15) -0.1355(3) 0.0167(5) Uani 1 1 d . . . . .
H26 H 0.959522 0.321366 -0.195277 0.020 Uiso 1 1 calc R U . . .
C27 C 1.1810(4) 0.38901(16) -0.1455(3) 0.0172(5) Uani 1 1 d . . . . .
C28 C 1.2649(4) 0.43425(17) -0.0591(3) 0.0183(6) Uani 1 1 d . . . . .
H28 H 1.379678 0.459040 -0.068922 0.022 Uiso 1 1 calc R U . . .
C29 C 1.1809(4) 0.44303(14) 0.0409(3) 0.0149(5) Uani 1 1 d . . . . .
H29 H 1.235452 0.474004 0.099719 0.018 Uiso 1 1 calc R U . . .
C30 C 1.0144(4) 0.40522(13) 0.0529(3) 0.0128(5) Uani 1 1 d . . . . .
C32 C 0.9472(4) 0.44399(14) 0.2504(3) 0.0149(5) Uani 1 1 d . . . . .
H32 H 1.076157 0.468238 0.248461 0.018 Uiso 1 1 calc R U . . .
C33 C 0.7729(5) 0.49229(14) 0.2453(3) 0.0187(6) Uani 1 1 d . . . . .
H33A H 0.639771 0.470209 0.242122 0.022 Uiso 1 1 calc R U . . .
H33B H 0.804015 0.518613 0.318933 0.022 Uiso 1 1 calc R U . . .
C34 C 0.7536(5) 0.53329(16) 0.1361(3) 0.0217(6) Uani 1 1 d . . . . .
H34 H 0.868216 0.559901 0.133690 0.026 Uiso 1 1 calc R U . . .
C35 C 0.9933(5) 0.40579(16) 0.3674(3) 0.0202(6) Uani 1 1 d . . . . .
H35A H 1.030138 0.434995 0.436641 0.024 Uiso 1 1 calc R U . . .
H35B H 0.866043 0.382829 0.374357 0.024 Uiso 1 1 calc R U . . .
C36 C 1.1678(7) 0.3592(2) 0.3736(4) 0.0472(13) Uani 1 1 d . . . . .
H36A H 1.131459 0.329786 0.305936 0.071 Uiso 1 1 calc R U . . .
H36B H 1.189894 0.335930 0.449707 0.071 Uiso 1 1 calc R U . . .
H36C H 1.295396 0.381784 0.369310 0.071 Uiso 1 1 calc R U . . .

loop_
_atom_site_aniso_label
_atom_site_aniso_U_11
_atom_site_aniso_U_22
_atom_site_aniso_U_33
_atom_site_aniso_U_23
_atom_site_aniso_U_13
_atom_site_aniso_U_12
Br1 0.02419(14) 0.01698(15) 0.02818(17) 0.00347(13) -0.00009(12) 0.00813(11)
Br2 0.02526(15) 0.03228(18) 0.01671(14) -0.00384(13) 0.00983(11) -0.00499(12)
N1 0.0154(10) 0.0127(11) 0.0137(11) 0.0021(8) 0.0036(8) 0.0006(8)
C1 0.0139(11) 0.0120(12) 0.0129(12) 0.0000(9) 0.0019(9) -0.0021(9)
C2 0.0124(11) 0.0190(14) 0.0158(13) -0.0002(11) 0.0001(9) 0.0009(10)
C3 0.0152(12) 0.0194(14) 0.0179(15) -0.0041(11) 0.0021(10) 0.0013(10)
C4 0.0176(11) 0.0208(14) 0.0142(12) -0.0055(11) 0.0050(9) -0.0044(11)
C5 0.0178(11) 0.0146(13) 0.0120(12) 0.0022(10) 0.0020(9) -0.0032(9)
C6 0.0142(11) 0.0115(12) 0.0138(13) 0.0000(9) 0.0002(9) -0.0009(9)
C7 0.0145(11) 0.0092(12) 0.0144(13) 0.0014(10) -0.0012(9) 0.0003(9)
C8 0.0183(12) 0.0117(12) 0.0151(13) 0.0022(10) -0.0004(9) -0.0019(9)
C9 0.0177(12) 0.0084(11) 0.0187(14) 0.0004(10) -0.0015(10) 0.0016(9)
C10 0.0131(10) 0.0138(12) 0.0207(13) -0.0026(11) 0.0025(9) 0.0006(10)
C11 0.0158(11) 0.0144(13) 0.0131(13) 0.0005(10) 0.0029(9) 0.0009(9)
C12 0.0137(11) 0.0111(12) 0.0151(13) -0.0022(10) 0.0008(9) -0.0005(9)
C14 0.0149(11) 0.0164(14) 0.0167(14) 0.0057(11) 0.0049(10) 0.0032(10)
C15 0.0262(15) 0.0204(15) 0.0161(15) 0.0033(12) 0.0040(12) 0.0011(12)
C16A 0.029(4) 0.052(5) 0.017(3) -0.004(3) 0.004(3) -0.002(4)
O1A 0.041(3) 0.080(9) 0.028(2) -0.011(3) 0.011(2) -0.035(4)
C16B 0.020(7) 0.044(9) 0.010(4) 0.002(5) 0.000(4) -0.014(6)
O1B 0.045(6) 0.058(13) 0.039(5) -0.009(5) 0.012(4) -0.027(7)
C17 0.0236(14) 0.0190(15) 0.0251(16) 0.0041(12) 0.0104(12) 0.0019(11)
C18 0.0269(15) 0.0202(15) 0.0321(17) -0.0040(13) 0.0088(13) -0.0075(12)
Br3 0.02815(15) 0.03350(18) 0.01684(15) 0.00229(13) 0.01252(12) 0.00331(13)
Br4 0.02610(15) 0.01800(15) 0.02746(17) -0.00211(13) 0.00161(12) -0.00956(12)
O2 0.0485(16) 0.0307(13) 0.0396(14) 0.0050(11) -0.0053(12) -0.0054(11)
N2 0.0147(10) 0.0135(11) 0.0112(10) -0.0013(8) 0.0033(8) -0.0017(8)
C19 0.0149(11) 0.0117(12) 0.0118(12) -0.0014(9) 0.0014(9) -0.0001(9)
C20 0.0171(12) 0.0162(13) 0.0196(14) 0.0004(11) 0.0065(10) -0.0004(10)
C21 0.0181(11) 0.0170(13) 0.0176(13) 0.0011(11) 0.0056(9) -0.0014(11)
C22 0.0171(12) 0.0153(13) 0.0198(14) 0.0011(11) -0.0002(10) -0.0025(10)
C23 0.0191(12) 0.0153(13) 0.0126(12) -0.0006(10) 0.0011(9) -0.0006(10)
C24 0.0149(11) 0.0141(13) 0.0116(12) 0.0015(10) 0.0032(9) 0.0011(9)
C25 0.0147(11) 0.0133(13) 0.0105(12) 0.0011(9) 0.0023(9) 0.0020(9)
C26 0.0193(12) 0.0192(14) 0.0117(12) 0.0022(10) 0.0037(9) 0.0027(10)
C27 0.0175(12) 0.0233(15) 0.0117(12) 0.0004(11) 0.0049(9) 0.0048(10)
C28 0.0162(12) 0.0231(15) 0.0161(14) 0.0023(11) 0.0050(10) 0.0007(10)
C29 0.0152(11) 0.0144(13) 0.0149(12) 0.0001(10) 0.0027(9) 0.0000(9)
C30 0.0132(11) 0.0128(12) 0.0115(12) -0.0001(9) 0.0010(9) 0.0021(9)
C32 0.0167(12) 0.0151(13) 0.0124(13) -0.0033(10) 0.0020(9) 0.0016(10)
C33 0.0211(13) 0.0124(13) 0.0235(15) -0.0024(11) 0.0070(11) 0.0032(10)
C34 0.0214(13) 0.0150(13) 0.0285(16) 0.0003(11) 0.0047(11) -0.0009(10)
C35 0.0213(14) 0.0245(16) 0.0140(14) -0.0002(12) 0.0025(11) 0.0030(11)
C36 0.057(3) 0.059(3) 0.0241(18) 0.0115(18) 0.0072(17) 0.043(2)

loop_
_atom_type_symbol
_atom_type_description
_atom_type_scat_dispersion_real
_atom_type_scat_dispersion_imag
_atom_type_scat_source
C C 0.0033 0.0016 'International Tables Vol C Tables 4.2.6.8 and 6.1.1.4'
H H 0.0000 0.0000 'International Tables Vol C Tables 4.2.6.8 and 6.1.1.4'
O O 0.0106 0.0060 'International Tables Vol C Tables 4.2.6.8 and 6.1.1.4'
Br Br -0.2901 2.4595 'International Tables Vol C Tables 4.2.6.8 and 6.1.1.4'
N N 0.0061 0.0033 'International Tables Vol C Tables 4.2.6.8 and 6.1.1.4'

loop_
_geom_angle_atom_site_label_1
_geom_angle_atom_site_label_2
_geom_angle_atom_site_label_3
_geom_angle
C1 N1 C12 108.3(2)
C1 N1 C14 125.0(2)
C12 N1 C14 126.5(2)
N1 C1 C2 129.7(3)
N1 C1 C6 109.2(2)
C2 C1 C6 121.2(3)
C3 C2 C1 117.9(3)
C3 C2 H2 121.0
C1 C2 H2 121.0
C2 C3 C4 120.4(3)
C2 C3 H3 119.8
C4 C3 H3 119.8
C5 C4 C3 122.9(3)
C5 C4 Br2 118.8(2)
C3 C4 Br2 118.3(2)
C4 C5 C6 117.3(3)
C4 C5 H5 121.4
C6 C5 H5 121.4
C5 C6 C1 120.4(3)
C5 C6 C7 133.2(3)
C1 C6 C7 106.5(2)
C8 C7 C12 120.7(3)
C8 C7 C6 132.1(3)
C12 C7 C6 107.2(2)
C9 C8 C7 116.7(3)
C9 C8 H8 121.7
C7 C8 H8 121.7
C10 C9 C8 122.9(3)
C10 C9 Br1 118.3(2)
C8 C9 Br1 118.8(2)
C9 C10 C11 120.7(3)
C9 C10 H10 119.6
C11 C10 H10 119.6
C10 C11 C12 118.0(3)
C10 C11 H11 121.0
C12 C11 H11 121.0
N1 C12 C11 130.2(3)
N1 C12 C7 108.9(2)
C11 C12 C7 120.9(3)
N1 C14 C15 111.7(3)
N1 C14 C17 111.6(2)
C15 C14 C17 113.2(3)
N1 C14 H14 106.6
C15 C14 H14 106.6
C17 C14 H14 106.6
C16A C15 C14 116.4(5)
C14 C15 C16B 109.1(8)
C16A C15 H15A 108.2
C14 C15 H15A 108.2
C16A C15 H15B 108.2
C14 C15 H15B 108.2
H15A C15 H15B 107.3
O1A C16A C15 123.4(8)
O1A C16A H16A 118.3
C15 C16A H16A 118.3
O1B C16B C15 122.4(13)
O1B C16B H16B 118.8
C15 C16B H16B 118.8
C14 C17 C18 112.2(3)
C14 C17 H17A 109.2
C18 C17 H17A 109.2
C14 C17 H17B 109.2
C18 C17 H17B 109.2
H17A C17 H17B 107.9
C17 C18 H18A 109.5
C17 C18 H18B 109.5
H18A C18 H18B 109.5
C17 C18 H18C 109.5
H18A C18 H18C 109.5
H18B C18 H18C 109.5
C30 N2 C19 108.5(2)
C30 N2 C32 124.4(2)
C19 N2 C32 127.1(2)
N2 C19 C20 130.5(3)
N2 C19 C24 109.0(2)
C20 C19 C24 120.5(3)
C21 C20 C19 118.1(3)
C21 C20 H20 120.9
C19 C20 H20 120.9
C20 C21 C22 120.7(3)
C20 C21 H21 119.6
C22 C21 H21 119.6
C23 C22 C21 122.0(3)
C23 C22 Br4 119.2(2)
C21 C22 Br4 118.8(2)
C22 C23 C24 117.9(3)
C22 C23 H23 121.0
C24 C23 H23 121.0
C23 C24 C19 120.7(3)
C23 C24 C25 132.8(3)
C19 C24 C25 106.4(2)
C26 C25 C30 120.7(3)
C26 C25 C24 132.2(3)
C30 C25 C24 107.1(2)
C27 C26 C25 117.8(3)
C27 C26 H26 121.1
C25 C26 H26 121.1
C26 C27 C28 122.2(3)
C26 C27 Br3 119.1(2)
C28 C27 Br3 118.6(2)
C29 C28 C27 120.1(3)
C29 C28 H28 119.9
C27 C28 H28 119.9
C28 C29 C30 118.2(3)
C28 C29 H29 120.9
C30 C29 H29 120.9
N2 C30 C29 130.2(3)
N2 C30 C25 109.0(2)
C29 C30 C25 120.8(3)
N2 C32 C35 112.5(2)
N2 C32 C33 110.6(2)
C35 C32 C33 112.8(3)
N2 C32 H32 106.8
C35 C32 H32 106.8
C33 C32 H32 106.8
C34 C33 C32 110.0(3)
C34 C33 H33A 109.7
C32 C33 H33A 109.7
C34 C33 H33B 109.7
C32 C33 H33B 109.7
H33A C33 H33B 108.2
O2 C34 C33 126.4(3)
O2 C34 H34 116.8
C33 C34 H34 116.8
C36 C35 C32 112.9(3)
C36 C35 H35A 109.0
C32 C35 H35A 109.0
C36 C35 H35B 109.0
C32 C35 H35B 109.0
H35A C35 H35B 107.8
C35 C36 H36A 109.5
C35 C36 H36B 109.5
H36A C36 H36B 109.5
C35 C36 H36C 109.5
H36A C36 H36C 109.5
H36B C36 H36C 109.5

loop_
_geom_bond_atom_site_label_1
_geom_bond_atom_site_label_2
_geom_bond_distance
Br1 C9 1.896(3)
Br2 C4 1.904(3)
N1 C1 1.388(4)
N1 C12 1.391(4)
N1 C14 1.460(4)
C1 C2 1.392(4)
C1 C6 1.417(4)
C2 C3 1.386(4)
C2 H2 0.9500
C3 C4 1.393(5)
C3 H3 0.9500
C4 C5 1.378(4)
C5 C6 1.395(4)
C5 H5 0.9500
C6 C7 1.434(4)
C7 C8 1.405(4)
C7 C12 1.412(4)
C8 C9 1.384(4)
C8 H8 0.9500
C9 C10 1.383(4)
C10 C11 1.388(4)
C10 H10 0.9500
C11 C12 1.391(4)
C11 H11 0.9500
C14 C15 1.516(5)
C14 C17 1.525(4)
C14 H14 1.0000
C15 C16A 1.461(10)
C15 C16B 1.565(16)
C15 H15A 0.9900
C15 H15B 0.9900
C16A O1A 1.202(10)
C16A H16A 0.9500
C16B O1B 1.205(16)
C16B H16B 0.9500
C17 C18 1.525(5)
C17 H17A 0.9900
C17 H17B 0.9900
C18 H18A 0.9800
C18 H18B 0.9800
C18 H18C 0.9800
Br3 C27 1.895(3)
Br4 C22 1.898(3)
O2 C34 1.169(4)
N2 C30 1.385(4)
N2 C19 1.388(4)
N2 C32 1.471(4)
C19 C20 1.404(4)
C19 C24 1.414(4)
C20 C21 1.377(4)
C20 H20 0.9500
C21 C22 1.401(4)
C21 H21 0.9500
C22 C23 1.378(4)
C23 C24 1.387(4)
C23 H23 0.9500
C24 C25 1.437(4)
C25 C26 1.385(4)
C25 C30 1.408(4)
C26 C27 1.378(4)
C26 H26 0.9500
C27 C28 1.397(4)
C28 C29 1.388(4)
C28 H28 0.9500
C29 C30 1.393(4)
C29 H29 0.9500
C32 C35 1.531(4)
C32 C33 1.533(4)
C32 H32 1.0000
C33 C34 1.500(5)
C33 H33A 0.9900
C33 H33B 0.9900
C34 H34 0.9500
C35 C36 1.508(5)
C35 H35A 0.9900
C35 H35B 0.9900
C36 H36A 0.9800
C36 H36B 0.9800
C36 H36C 0.9800

loop_
_geom_torsion_atom_site_label_1
_geom_torsion_atom_site_label_2
_geom_torsion_atom_site_label_3
_geom_torsion_atom_site_label_4
_geom_torsion
C12 N1 C1 C2 -178.5(3)
C14 N1 C1 C2 -4.0(5)
C12 N1 C1 C6 1.5(3)
C14 N1 C1 C6 175.9(3)
N1 C1 C2 C3 179.9(3)
C6 C1 C2 C3 -0.1(4)
C1 C2 C3 C4 0.8(4)
C2 C3 C4 C5 -0.9(5)
C2 C3 C4 Br2 179.7(2)
C3 C4 C5 C6 0.2(4)
Br2 C4 C5 C6 179.6(2)
C4 C5 C6 C1 0.6(4)
C4 C5 C6 C7 -178.8(3)
N1 C1 C6 C5 179.4(3)
C2 C1 C6 C5 -0.6(4)
N1 C1 C6 C7 -1.1(3)
C2 C1 C6 C7 178.9(3)
C5 C6 C7 C8 0.7(5)
C1 C6 C7 C8 -178.8(3)
C5 C6 C7 C12 179.7(3)
C1 C6 C7 C12 0.3(3)
C12 C7 C8 C9 -0.4(4)
C6 C7 C8 C9 178.5(3)
C7 C8 C9 C10 -0.3(4)
C7 C8 C9 Br1 179.8(2)
C8 C9 C10 C11 0.9(5)
Br1 C9 C10 C11 -179.2(2)
C9 C10 C11 C12 -0.7(4)
C1 N1 C12 C11 177.7(3)
C14 N1 C12 C11 3.4(5)
C1 N1 C12 C7 -1.3(3)
C14 N1 C12 C7 -175.6(3)
C10 C11 C12 N1 -179.0(3)
C10 C11 C12 C7 -0.1(4)
C8 C7 C12 N1 179.8(3)
C6 C7 C12 N1 0.6(3)
C8 C7 C12 C11 0.6(4)
C6 C7 C12 C11 -178.5(3)
C1 N1 C14 C15 124.2(3)
C12 N1 C14 C15 -62.4(4)
C1 N1 C14 C17 -108.0(3)
C12 N1 C14 C17 65.5(4)
N1 C14 C15 C16A -53.7(8)
C17 C14 C15 C16A 179.4(7)
N1 C14 C15 C16B -71.5(11)
C17 C14 C15 C16B 161.5(11)
C14 C15 C16A O1A -18.5(10)
C14 C15 C16B O1B -18.5(17)
N1 C14 C17 C18 57.8(3)
C15 C14 C17 C18 -175.1(3)
C30 N2 C19 C20 -178.8(3)
C32 N2 C19 C20 1.7(5)
C30 N2 C19 C24 0.3(3)
C32 N2 C19 C24 -179.2(3)
N2 C19 C20 C21 178.4(3)
C24 C19 C20 C21 -0.6(4)
C19 C20 C21 C22 0.6(5)
C20 C21 C22 C23 -0.1(5)
C20 C21 C22 Br4 179.9(2)
C21 C22 C23 C24 -0.4(4)
Br4 C22 C23 C24 179.6(2)
C22 C23 C24 C19 0.4(4)
C22 C23 C24 C25 -178.3(3)
N2 C19 C24 C23 -179.1(3)
C20 C19 C24 C23 0.1(4)
N2 C19 C24 C25 -0.1(3)
C20 C19 C24 C25 179.1(3)
C23 C24 C25 C26 -0.9(6)
C19 C24 C25 C26 -179.7(3)
C23 C24 C25 C30 178.7(3)
C19 C24 C25 C30 -0.2(3)
C30 C25 C26 C27 0.1(4)
C24 C25 C26 C27 179.6(3)
C25 C26 C27 C28 -0.3(4)
C25 C26 C27 Br3 179.4(2)
C26 C27 C28 C29 -0.1(5)
Br3 C27 C28 C29 -179.8(2)
C27 C28 C29 C30 0.8(4)
C19 N2 C30 C29 178.8(3)
C32 N2 C30 C29 -1.6(5)
C19 N2 C30 C25 -0.4(3)
C32 N2 C30 C25 179.2(2)
C28 C29 C30 N2 179.8(3)
C28 C29 C30 C25 -1.1(4)
C26 C25 C30 N2 180.0(2)
C24 C25 C30 N2 0.3(3)
C26 C25 C30 C29 0.6(4)
C24 C25 C30 C29 -179.0(3)
C30 N2 C32 C35 -121.8(3)
C19 N2 C32 C35 57.7(4)
C30 N2 C32 C33 111.0(3)
C19 N2 C32 C33 -69.5(4)
N2 C32 C33 C34 -59.9(3)
C35 C32 C33 C34 173.0(3)
C32 C33 C34 O2 114.7(4)
N2 C32 C35 C36 55.2(4)
C33 C32 C35 C36 -178.7(3)
